data_4347105
loop_
_publ_author_name
'Kumar, Anuj'
'Gangwar, Manoj Kumar'
'Prakasham, A. P.'
'Mhatre, Darshan'
'Kalita, Alok Ch'
'Ghosh, Prasenjit'

_publ_section_title
;
 Accessing a Biologically Relevant Benzofuran Skeleton by a One-Pot Tandem
 Heck Alkynylation/Cyclization Reaction Using Well-Defined Palladium
 N-Heterocyclic Carbene Complexes.
;
_journal_issue 6
_journal_name_full 'Inorganic chemistry'
_journal_page_first 2882
_journal_page_last 2893
_journal_paper_doi 10.1021/acs.inorgchem.5b02727
_journal_volume 55
_journal_year 2016
_chemical_absolute_configuration ad
_chemical_formula_moiety 'C23 H32 Br4 N8 Pd2'
_chemical_formula_sum 'C23 H32 Br4 N8 Pd2'
_chemical_formula_weight 952.97
_space_group_IT_number 2
_space_group_name_Hall '-P 1'
_space_group_name_H-M_alt 'P -1'
_symmetry_cell_setting triclinic
_symmetry_Int_Tables_number 2
_symmetry_space_group_name_Hall '-P 1'
_symmetry_space_group_name_H-M 'P -1'
_atom_sites_solution_hydrogens geom
_atom_sites_solution_primary direct
_atom_sites_solution_secondary difmap
_audit_creation_method SHELXL-97
_cell_angle_alpha 76.402(7)
_cell_angle_beta 72.197(6)
_cell_angle_gamma 65.951(5)
_cell_formula_units_Z 4
_cell_length_a 13.2731(13)
_cell_length_b 15.1119(16)
_cell_length_c 18.186(2)
_cell_measurement_reflns_used 4790
_cell_measurement_temperature 100(2)
_cell_measurement_theta_max 25.35
_cell_measurement_theta_min 4.13
_cell_volume 3145.9(6)
_computing_cell_refinement 'Rigaku CrystalClear'
_computing_data_collection 'Rigaku CrystalClear'
_computing_data_reduction 'Rigaku CrystalClear'
_computing_molecular_graphics 'Rigaku SHELXTL (Sheldrick, 2008)'
_computing_publication_material 'Rigaku SHELXTL (Sheldrick, 2008)'
_computing_structure_refinement 'SHELXS-97 (Sheldrick, 2008)'
_computing_structure_solution 'SHELXS-97 (Sheldrick, 2008)'
_diffrn_ambient_temperature 100(2)
_diffrn_detector_area_resol_mean 28.5714
_diffrn_measured_fraction_theta_full 0.969
_diffrn_measured_fraction_theta_max 0.969
_diffrn_measurement_device_type 'Rigaku CCD'
_diffrn_measurement_method '\w scans'
_diffrn_radiation_monochromator graphite
_diffrn_radiation_source 'fine-focus sealed tube'
_diffrn_radiation_type MoK\a
_diffrn_radiation_wavelength 0.71075
_diffrn_reflns_av_R_equivalents 0.0622
_diffrn_reflns_av_sigmaI/netI 0.0928
_diffrn_reflns_limit_h_max 15
_diffrn_reflns_limit_h_min -11
_diffrn_reflns_limit_k_max 18
_diffrn_reflns_limit_k_min -18
_diffrn_reflns_limit_l_max 21
_diffrn_reflns_limit_l_min -21
_diffrn_reflns_number 24077
_diffrn_reflns_theta_full 25.35
_diffrn_reflns_theta_max 25.35
_diffrn_reflns_theta_min 4.13
_diffrn_standards_number 0
_exptl_absorpt_coefficient_mu 6.251
_exptl_absorpt_correction_T_max 0.127
_exptl_absorpt_correction_T_min 0.025
_exptl_absorpt_correction_type multi-scan
_exptl_absorpt_process_details CrystalClear
_exptl_crystal_colour Colorless
_exptl_crystal_density_diffrn 2.012
_exptl_crystal_density_method 'not measured'
_exptl_crystal_description Prism
_exptl_crystal_F_000 1832
_exptl_crystal_size_max 0.57
_exptl_crystal_size_mid 0.35
_exptl_crystal_size_min 0.33
_refine_diff_density_max 1.638
_refine_diff_density_min -2.596
_refine_diff_density_rms 0.211
_refine_ls_extinction_method none
_refine_ls_goodness_of_fit_ref 0.966
_refine_ls_hydrogen_treatment constr
_refine_ls_matrix_type full
_refine_ls_number_parameters 667
_refine_ls_number_reflns 11145
_refine_ls_number_restraints 444
_refine_ls_restrained_S_all 1.036
_refine_ls_R_factor_all 0.0624
_refine_ls_R_factor_gt 0.0493
_refine_ls_shift/su_max 0.001
_refine_ls_shift/su_mean 0.000
_refine_ls_structure_factor_coef Fsqd
_refine_ls_weighting_details 'calc w=1/[\s^2^(Fo^2^)+(0.0499P)^2^+0.0000P] where P=(Fo^2^+2Fc^2^)/3'
_refine_ls_weighting_scheme calc
_refine_ls_wR_factor_gt 0.1118
_refine_ls_wR_factor_ref 0.1215
_reflns_number_gt 7678
_reflns_number_total 11145
_reflns_threshold_expression >2sigma(I)
_cod_data_source_file ic5b02727_si_002.cif
_cod_data_source_block ak31
_cod_depositor_comments
;
The following automatic conversions were performed:

data item '_symmetry_cell_setting' value 'Triclinic' was changed to
'triclinic' in accordance with the
/home/saulius/struct/COD-crude-data/automatic-downloads/DataCite-retrospective/ACS/depositions/lib/dictionaries/cif_core.dic
dictionary named 'cif_core.dic' version 2.4.2 last updated on
2011-04-26.

Automatic conversion script
Id: cif_fix_values 6909 2019-04-08 15:41:33Z antanas 
;
_cod_database_code 4347105

loop_
_symmetry_equiv_pos_as_xyz
'x, y, z'
'-x, -y, -z'

loop_
_atom_site_label
_atom_site_type_symbol
_atom_site_fract_x
_atom_site_fract_y
_atom_site_fract_z
_atom_site_U_iso_or_equiv
_atom_site_adp_type
_atom_site_occupancy
_atom_site_symmetry_multiplicity
_atom_site_calc_flag
_atom_site_refinement_flags
Pd1 Pd 0.39032(5) 0.31189(4) 0.17835(3) 0.01313(15) Uani 1 1 d U
Pd1A Pd 0.41578(5) 0.30812(4) 0.66167(4) 0.01361(15) Uani 1 1 d U
Pd2 Pd 1.02724(5) 0.12040(4) 0.14460(3) 0.01244(15) Uani 1 1 d U
Pd2A Pd 1.05492(5) 0.11576(4) 0.62794(3) 0.01239(15) Uani 1 1 d U
Br1 Br 0.43205(7) 0.40181(5) 0.25307(5) 0.0224(2) Uani 1 1 d U
Br1A Br 0.47097(7) 0.40154(6) 0.72349(6) 0.0293(2) Uani 1 1 d U
Br2 Br 0.35309(7) 0.21452(5) 0.10784(5) 0.01833(19) Uani 1 1 d U
Br2A Br 0.36088(7) 0.20767(5) 0.60691(5) 0.01695(19) Uani 1 1 d U
N1 N 0.3786(5) 0.1610(4) 0.3188(4) 0.0182(15) Uani 1 1 d U
N1A N 0.4214(5) 0.1636(4) 0.8016(4) 0.0194(15) Uani 1 1 d U
N2 N 0.4415(6) 0.0699(4) 0.3510(4) 0.0224(16) Uani 1 1 d U
N2A N 0.4821(6) 0.0735(4) 0.8360(4) 0.0231(16) Uani 1 1 d U
N3 N 0.5398(5) 0.1196(4) 0.2396(4) 0.0125(13) Uani 1 1 d U
N3A N 0.5781(5) 0.1134(4) 0.7191(4) 0.0127(13) Uani 1 1 d U
N4 N 0.3388(5) 0.4357(4) 0.0984(4) 0.0185(15) Uani 1 1 d U
N4A N 0.3387(5) 0.4326(4) 0.5901(4) 0.0166(14) Uani 1 1 d U
N5 N 0.7902(5) 0.2560(4) 0.2097(4) 0.0119(13) Uani 1 1 d U
N5A N 0.8208(5) 0.2471(4) 0.6988(4) 0.0118(13) Uani 1 1 d U
N6 N 0.8065(5) 0.3960(4) 0.2024(4) 0.0171(14) Uani 1 1 d U
N6A N 0.8366(5) 0.3828(4) 0.7053(4) 0.0191(15) Uani 1 1 d U
N7 N 0.9082(5) 0.3242(4) 0.1757(4) 0.0160(14) Uani 1 1 d U
N7A N 0.9386(5) 0.3152(4) 0.6715(4) 0.0152(14) Uani 1 1 d U
N8 N 1.1659(5) 0.0012(4) 0.1034(4) 0.0158(14) Uani 1 1 d U
N8A N 1.1868(5) -0.0084(4) 0.5899(4) 0.0162(14) Uani 1 1 d U
C1 C 0.1800(7) 0.2815(5) 0.3164(5) 0.0226(19) Uani 1 1 d U
H1A H 0.1767 0.2480 0.2776 0.034 Uiso 1 1 calc R
H1B H 0.2070 0.3349 0.2898 0.034 Uiso 1 1 calc R
H1C H 0.1041 0.3079 0.3501 0.034 Uiso 1 1 calc R
C1A C 0.2290(8) 0.1645(6) 0.8736(6) 0.040(2) Uani 1 1 d U
H1AA H 0.2218 0.1441 0.8288 0.060 Uiso 1 1 calc R
H1AB H 0.1542 0.2065 0.9003 0.060 Uiso 1 1 calc R
H1AC H 0.2595 0.1067 0.9096 0.060 Uiso 1 1 calc R
C2 C 0.2733(9) 0.2552(7) 0.4289(7) 0.056(3) Uani 1 1 d U
H2A H 0.3263 0.2050 0.4583 0.083 Uiso 1 1 calc R
H2B H 0.1990 0.2817 0.4643 0.083 Uiso 1 1 calc R
H2C H 0.3023 0.3078 0.4039 0.083 Uiso 1 1 calc R
C2A C 0.3283(9) 0.2603(7) 0.9092(6) 0.053(3) Uani 1 1 d U
H2AA H 0.3800 0.2961 0.8857 0.079 Uiso 1 1 calc R
H2AB H 0.3613 0.2053 0.9464 0.079 Uiso 1 1 calc R
H2AC H 0.2552 0.3040 0.9363 0.079 Uiso 1 1 calc R
C3 C 0.2613(7) 0.2092(6) 0.3655(5) 0.0249(19) Uani 1 1 d U
H3A H 0.2304 0.1567 0.3928 0.030 Uiso 1 1 calc R
C3A C 0.3104(7) 0.2217(6) 0.8454(5) 0.027(2) Uani 1 1 d U
H3AA H 0.2768 0.2797 0.8088 0.032 Uiso 1 1 calc R
C4 C 0.4386(6) 0.1925(5) 0.2515(5) 0.0171(17) Uani 1 1 d U
C4A C 0.4799(6) 0.1897(5) 0.7315(5) 0.0139(16) Uani 1 1 d U
C5 C 0.2539(7) 0.5170(5) 0.1239(5) 0.0196(18) Uani 1 1 d U
H5A H 0.2247 0.5200 0.1782 0.024 Uiso 1 1 calc R
C5A C 0.2602(7) 0.5120(5) 0.6222(5) 0.0195(18) Uani 1 1 d U
H5AA H 0.2472 0.5133 0.6763 0.023 Uiso 1 1 calc R
C6 C 0.2079(7) 0.5977(6) 0.0709(5) 0.0248(19) Uani 1 1 d U
H6A H 0.1476 0.6543 0.0898 0.030 Uiso 1 1 calc R
C6A C 0.1970(7) 0.5930(5) 0.5778(5) 0.0212(18) Uani 1 1 d U
H6AA H 0.1402 0.6471 0.6024 0.025 Uiso 1 1 calc R
C7 C 0.2497(8) 0.5948(6) -0.0072(6) 0.033(2) Uani 1 1 d U
H7A H 0.2181 0.6483 -0.0433 0.040 Uiso 1 1 calc R
C7A C 0.2168(7) 0.5946(6) 0.4984(5) 0.028(2) Uani 1 1 d U
H7AA H 0.1749 0.6492 0.4677 0.033 Uiso 1 1 calc R
C8 C 0.3387(8) 0.5125(6) -0.0324(6) 0.042(3) Uani 1 1 d U
H8A H 0.3714 0.5096 -0.0865 0.051 Uiso 1 1 calc R
C8A C 0.3005(8) 0.5132(6) 0.4650(6) 0.034(2) Uani 1 1 d U
H8AA H 0.3178 0.5112 0.4105 0.041 Uiso 1 1 calc R
C9 C 0.3808(8) 0.4332(6) 0.0215(6) 0.032(2) Uani 1 1 d U
H9A H 0.4407 0.3761 0.0033 0.039 Uiso 1 1 calc R
C9A C 0.3586(7) 0.4341(6) 0.5135(5) 0.025(2) Uani 1 1 d U
H9AA H 0.4152 0.3786 0.4904 0.030 Uiso 1 1 calc R
C10 C 0.5398(7) 0.0461(5) 0.3010(5) 0.0198(18) Uani 1 1 d U
H10A H 0.6023 -0.0132 0.3062 0.024 Uiso 1 1 calc R
C10A C 0.5778(7) 0.0442(5) 0.7838(5) 0.0195(18) Uani 1 1 d U
H10B H 0.6385 -0.0164 0.7897 0.023 Uiso 1 1 calc R
C11 C 0.6345(6) 0.1119(5) 0.1706(5) 0.0162(17) Uani 1 1 d U
H11A H 0.6078 0.1160 0.1243 0.019 Uiso 1 1 calc R
H11B H 0.6952 0.0471 0.1765 0.019 Uiso 1 1 calc R
C11A C 0.6706(6) 0.1040(5) 0.6501(4) 0.0132(16) Uani 1 1 d U
H11C H 0.6420 0.1108 0.6040 0.016 Uiso 1 1 calc R
H11D H 0.7298 0.0381 0.6551 0.016 Uiso 1 1 calc R
C12 C 0.6835(6) 0.1899(5) 0.1571(5) 0.0144(16) Uani 1 1 d U
H12A H 0.6231 0.2548 0.1509 0.017 Uiso 1 1 calc R
H12B H 0.7435 0.1829 0.1081 0.017 Uiso 1 1 calc R
C12A C 0.7230(6) 0.1803(5) 0.6380(5) 0.0153(17) Uani 1 1 d U
H12C H 0.6654 0.2461 0.6291 0.018 Uiso 1 1 calc R
H12D H 0.7866 0.1705 0.5910 0.018 Uiso 1 1 calc R
C13 C 0.7343(6) 0.1842(5) 0.2247(5) 0.0157(17) Uani 1 1 d U
H13A H 0.6730 0.1958 0.2729 0.019 Uiso 1 1 calc R
H13B H 0.7905 0.1175 0.2333 0.019 Uiso 1 1 calc R
C13A C 0.7674(6) 0.1743(5) 0.7092(5) 0.0168(17) Uani 1 1 d U
H13C H 0.7033 0.1848 0.7559 0.020 Uiso 1 1 calc R
H13D H 0.8237 0.1079 0.7185 0.020 Uiso 1 1 calc R
C14 C 0.7372(7) 0.3522(5) 0.2232(5) 0.0166(17) Uani 1 1 d U
H14A H 0.6584 0.3818 0.2453 0.020 Uiso 1 1 calc R
C14A C 0.7682(6) 0.3383(5) 0.7213(4) 0.0150(17) Uani 1 1 d U
H14B H 0.6899 0.3651 0.7460 0.018 Uiso 1 1 calc R
C15 C 0.9013(6) 0.2383(5) 0.1794(4) 0.0111(16) Uani 1 1 d U
C15A C 0.9305(6) 0.2321(5) 0.6673(4) 0.0103(15) Uani 1 1 d U
C16 C 1.1582(7) -0.0823(5) 0.0976(5) 0.0204(18) Uani 1 1 d U
H16A H 1.0859 -0.0882 0.1153 0.024 Uiso 1 1 calc R
C16A C 1.1693(7) -0.0877(5) 0.5867(5) 0.0186(18) Uani 1 1 d U
H16B H 1.0931 -0.0844 0.5985 0.022 Uiso 1 1 calc R
C17 C 1.2505(7) -0.1606(5) 0.0671(5) 0.0241(19) Uani 1 1 d U
H17A H 1.2410 -0.2185 0.0638 0.029 Uiso 1 1 calc R
C17A C 1.2552(7) -0.1743(5) 0.5673(5) 0.0241(19) Uani 1 1 d U
H17B H 1.2382 -0.2295 0.5669 0.029 Uiso 1 1 calc R
C18 C 1.3554(7) -0.1533(6) 0.0419(5) 0.027(2) Uani 1 1 d U
H18A H 1.4197 -0.2059 0.0204 0.033 Uiso 1 1 calc R
C18A C 1.3642(7) -0.1798(6) 0.5488(5) 0.028(2) Uani 1 1 d U
H18B H 1.4245 -0.2385 0.5341 0.033 Uiso 1 1 calc R
C19 C 1.3669(8) -0.0667(5) 0.0481(5) 0.028(2) Uani 1 1 d U
H19A H 1.4385 -0.0593 0.0312 0.034 Uiso 1 1 calc R
C19A C 1.3880(8) -0.0975(5) 0.5514(5) 0.030(2) Uani 1 1 d U
H19B H 1.4636 -0.0991 0.5393 0.036 Uiso 1 1 calc R
C20 C 1.2696(7) 0.0070(5) 0.0800(5) 0.0213(18) Uani 1 1 d U
H20A H 1.2765 0.0650 0.0858 0.026 Uiso 1 1 calc R
C20A C 1.2952(7) -0.0148(5) 0.5726(5) 0.0224(19) Uani 1 1 d U
H20B H 1.3090 0.0413 0.5750 0.027 Uiso 1 1 calc R
C21 C 1.0150(7) 0.3481(5) 0.1447(5) 0.0201(18) Uani 1 1 d U
H21A H 1.0812 0.2873 0.1532 0.024 Uiso 1 1 calc R
C21A C 1.0443(7) 0.3389(5) 0.6502(5) 0.0177(17) Uani 1 1 d U
H21B H 1.1103 0.2806 0.6305 0.021 Uiso 1 1 calc R
C22 C 1.0116(7) 0.4251(5) 0.1869(5) 0.029(2) Uani 1 1 d U
H22A H 1.0048 0.4009 0.2425 0.044 Uiso 1 1 calc R
H22B H 0.9461 0.4849 0.1802 0.044 Uiso 1 1 calc R
H22C H 1.0815 0.4391 0.1654 0.044 Uiso 1 1 calc R
C22A C 1.0645(7) 0.3605(5) 0.7210(5) 0.025(2) Uani 1 1 d U
H22D H 1.0721 0.3036 0.7610 0.037 Uiso 1 1 calc R
H22E H 1.0002 0.4170 0.7417 0.037 Uiso 1 1 calc R
H22F H 1.1343 0.3749 0.7058 0.037 Uiso 1 1 calc R
C23 C 1.0274(8) 0.3783(6) 0.0563(5) 0.034(2) Uani 1 1 d U
H23A H 1.0308 0.3249 0.0325 0.051 Uiso 1 1 calc R
H23B H 1.0972 0.3923 0.0333 0.051 Uiso 1 1 calc R
H23C H 0.9620 0.4368 0.0467 0.051 Uiso 1 1 calc R
C23A C 1.0347(7) 0.4235(5) 0.5844(5) 0.028(2) Uani 1 1 d U
H23D H 1.0229 0.4057 0.5400 0.042 Uiso 1 1 calc R
H23E H 1.1048 0.4375 0.5684 0.042 Uiso 1 1 calc R
H23F H 0.9703 0.4815 0.6025 0.042 Uiso 1 1 calc R
Br3 Br 1.08916(7) 0.09950(5) 0.26297(5) 0.01916(19) Uani 1 1 d U
Br4 Br 0.96879(6) 0.15099(5) 0.02400(5) 0.01913(19) Uani 1 1 d U
Br3A Br 1.10399(7) 0.08035(5) 0.75274(5) 0.0218(2) Uani 1 1 d U
Br4A Br 1.01042(6) 0.16072(5) 0.50090(5) 0.01883(19) Uani 1 1 d U

loop_
_atom_site_aniso_label
_atom_site_aniso_U_11
_atom_site_aniso_U_22
_atom_site_aniso_U_33
_atom_site_aniso_U_23
_atom_site_aniso_U_13
_atom_site_aniso_U_12
Pd1 0.0098(3) 0.0171(3) 0.0097(3) -0.0046(2) 0.0044(2) -0.0054(2)
Pd1A 0.0079(3) 0.0172(3) 0.0132(3) -0.0071(2) 0.0051(2) -0.0047(2)
Pd2 0.0083(3) 0.0148(3) 0.0111(3) -0.0062(2) 0.0054(2) -0.0042(2)
Pd2A 0.0083(3) 0.0148(3) 0.0115(3) -0.0066(2) 0.0045(2) -0.0039(2)
Br1 0.0150(4) 0.0258(4) 0.0276(5) -0.0152(3) -0.0007(3) -0.0053(3)
Br1A 0.0193(4) 0.0277(4) 0.0459(6) -0.0199(4) -0.0081(4) -0.0049(4)
Br2 0.0180(4) 0.0241(4) 0.0137(4) -0.0062(3) 0.0001(3) -0.0091(3)
Br2A 0.0163(4) 0.0205(4) 0.0143(4) -0.0060(3) -0.0006(3) -0.0072(3)
N1 0.0176(17) 0.0190(17) 0.0175(18) -0.0020(10) -0.0037(10) -0.0067(11)
N1A 0.0193(18) 0.0204(17) 0.0189(18) -0.0031(10) -0.0041(10) -0.0075(11)
N2 0.0222(18) 0.0228(18) 0.0218(19) -0.0023(10) -0.0046(11) -0.0084(11)
N2A 0.0228(19) 0.0239(18) 0.0227(19) -0.0025(10) -0.0052(11) -0.0088(11)
N3 0.0123(16) 0.0128(16) 0.0126(17) -0.0013(10) -0.0024(10) -0.0052(11)
N3A 0.0121(16) 0.0131(16) 0.0129(17) -0.0015(10) -0.0021(10) -0.0053(11)
N4 0.0187(17) 0.0179(17) 0.0179(18) -0.0023(10) -0.0030(10) -0.0065(11)
N4A 0.0163(17) 0.0164(16) 0.0166(18) -0.0020(10) -0.0030(10) -0.0061(11)
N5 0.0118(16) 0.0118(15) 0.0122(17) -0.0021(10) -0.0018(10) -0.0048(11)
N5A 0.0115(16) 0.0123(15) 0.0119(17) -0.0024(10) -0.0025(10) -0.0043(11)
N6 0.0169(17) 0.0170(16) 0.0172(18) -0.0029(10) -0.0030(10) -0.0063(11)
N6A 0.0190(18) 0.0189(17) 0.0190(18) -0.0032(10) -0.0037(10) -0.0066(11)
N7 0.0155(17) 0.0158(16) 0.0157(17) -0.0025(10) -0.0023(10) -0.0055(11)
N7A 0.0146(17) 0.0153(16) 0.0145(17) -0.0027(10) -0.0024(10) -0.0046(11)
N8 0.0157(17) 0.0159(16) 0.0151(17) -0.0025(10) -0.0027(10) -0.0054(11)
N8A 0.0163(17) 0.0163(16) 0.0155(17) -0.0031(10) -0.0030(10) -0.0053(11)
C1 0.022(2) 0.023(2) 0.023(2) -0.0029(10) -0.0045(11) -0.0086(12)
C1A 0.039(3) 0.040(3) 0.039(3) -0.0045(11) -0.0089(12) -0.0143(13)
C2 0.055(3) 0.057(3) 0.055(3) -0.0076(11) -0.0130(13) -0.0196(15)
C2A 0.053(3) 0.054(3) 0.053(3) -0.0082(11) -0.0126(12) -0.0193(15)
C3 0.024(2) 0.025(2) 0.024(2) -0.0030(11) -0.0051(11) -0.0092(12)
C3A 0.027(2) 0.028(2) 0.026(2) -0.0043(11) -0.0057(11) -0.0094(12)
C4 0.017(2) 0.0172(19) 0.017(2) -0.0023(10) -0.0036(11) -0.0065(12)
C4A 0.0137(19) 0.0144(18) 0.0137(19) -0.0020(10) -0.0026(11) -0.0055(11)
C5 0.019(2) 0.020(2) 0.020(2) -0.0027(10) -0.0039(11) -0.0072(12)
C5A 0.019(2) 0.019(2) 0.020(2) -0.0028(10) -0.0039(11) -0.0072(12)
C6 0.025(2) 0.024(2) 0.025(2) -0.0027(11) -0.0054(11) -0.0089(12)
C6A 0.021(2) 0.021(2) 0.022(2) -0.0028(10) -0.0044(11) -0.0077(12)
C7 0.033(2) 0.032(2) 0.033(2) -0.0035(11) -0.0075(11) -0.0116(13)
C7A 0.028(2) 0.027(2) 0.028(2) -0.0028(11) -0.0061(11) -0.0099(12)
C8 0.042(3) 0.041(3) 0.041(3) -0.0047(11) -0.0092(12) -0.0144(14)
C8A 0.034(2) 0.033(2) 0.033(2) -0.0040(11) -0.0073(11) -0.0115(13)
C9 0.033(2) 0.031(2) 0.031(2) -0.0040(11) -0.0067(11) -0.0110(13)
C9A 0.025(2) 0.025(2) 0.024(2) -0.0033(11) -0.0051(11) -0.0082(12)
C10 0.020(2) 0.020(2) 0.020(2) -0.0023(10) -0.0044(11) -0.0075(12)
C10A 0.019(2) 0.020(2) 0.020(2) -0.0022(10) -0.0044(11) -0.0075(12)
C11 0.0159(19) 0.0168(19) 0.016(2) -0.0024(10) -0.0036(11) -0.0060(12)
C11A 0.0130(19) 0.0137(18) 0.0131(19) -0.0020(10) -0.0031(11) -0.0047(11)
C12 0.0142(19) 0.0147(18) 0.0143(19) -0.0021(10) -0.0028(11) -0.0056(11)
C12A 0.0151(19) 0.0155(18) 0.0152(19) -0.0022(10) -0.0030(11) -0.0058(11)
C13 0.0155(19) 0.0154(19) 0.016(2) -0.0017(10) -0.0024(11) -0.0062(11)
C13A 0.017(2) 0.0169(19) 0.017(2) -0.0023(10) -0.0031(11) -0.0066(12)
C14 0.0163(19) 0.0169(19) 0.016(2) -0.0026(10) -0.0035(11) -0.0058(12)
C14A 0.0146(19) 0.0156(18) 0.0154(19) -0.0026(10) -0.0034(11) -0.0057(11)
C15 0.0114(18) 0.0114(18) 0.0107(19) -0.0023(10) -0.0020(10) -0.0043(11)
C15A 0.0104(18) 0.0108(17) 0.0099(18) -0.0019(10) -0.0021(10) -0.0040(11)
C16 0.020(2) 0.021(2) 0.021(2) -0.0034(10) -0.0046(11) -0.0079(12)
C16A 0.018(2) 0.0192(19) 0.019(2) -0.0034(10) -0.0037(11) -0.0074(12)
C17 0.024(2) 0.024(2) 0.025(2) -0.0039(11) -0.0054(11) -0.0091(12)
C17A 0.024(2) 0.024(2) 0.024(2) -0.0035(11) -0.0050(11) -0.0090(12)
C18 0.027(2) 0.027(2) 0.026(2) -0.0041(11) -0.0061(11) -0.0089(12)
C18A 0.027(2) 0.027(2) 0.027(2) -0.0040(11) -0.0059(11) -0.0085(12)
C19 0.028(2) 0.028(2) 0.028(2) -0.0038(11) -0.0061(11) -0.0102(12)
C19A 0.029(2) 0.030(2) 0.029(2) -0.0046(11) -0.0067(11) -0.0100(13)
C20 0.021(2) 0.021(2) 0.021(2) -0.0028(10) -0.0045(11) -0.0076(12)
C20A 0.022(2) 0.023(2) 0.023(2) -0.0033(11) -0.0049(11) -0.0081(12)
C21 0.019(2) 0.020(2) 0.021(2) -0.0026(10) -0.0041(11) -0.0076(12)
C21A 0.017(2) 0.0176(19) 0.018(2) -0.0027(10) -0.0035(11) -0.0063(12)
C22 0.029(2) 0.029(2) 0.030(2) -0.0043(11) -0.0067(11) -0.0110(12)
C22A 0.024(2) 0.026(2) 0.025(2) -0.0038(11) -0.0057(11) -0.0098(12)
C23 0.034(2) 0.033(2) 0.034(2) -0.0041(11) -0.0066(11) -0.0129(13)
C23A 0.028(2) 0.028(2) 0.028(2) -0.0029(11) -0.0057(11) -0.0106(12)
Br3 0.0175(4) 0.0225(4) 0.0154(4) -0.0056(3) 0.0000(3) -0.0063(3)
Br4 0.0135(4) 0.0264(4) 0.0128(4) -0.0076(3) 0.0036(3) -0.0046(3)
Br3A 0.0214(4) 0.0228(4) 0.0169(4) -0.0059(3) -0.0030(3) -0.0032(3)
Br4A 0.0129(4) 0.0264(4) 0.0125(4) -0.0061(3) 0.0035(3) -0.0051(3)

loop_
_atom_type_symbol
_atom_type_description
_atom_type_scat_dispersion_real
_atom_type_scat_dispersion_imag
_atom_type_scat_source
C C 0.0033 0.0016 'International Tables Vol C Tables 4.2.6.8 and 6.1.1.4'
H H 0.0000 0.0000 'International Tables Vol C Tables 4.2.6.8 and 6.1.1.4'
Br Br -0.2901 2.4595 'International Tables Vol C Tables 4.2.6.8 and 6.1.1.4'
N N 0.0061 0.0033 'International Tables Vol C Tables 4.2.6.8 and 6.1.1.4'
Pd Pd -0.9988 1.0072 'International Tables Vol C Tables 4.2.6.8 and 6.1.1.4'

loop_
_geom_angle_atom_site_label_1
_geom_angle_atom_site_label_2
_geom_angle_atom_site_label_3
_geom_angle
C4 Pd1 N4 178.1(3)
C4 Pd1 Br2 87.1(2)
N4 Pd1 Br2 91.01(17)
C4 Pd1 Br1 90.0(2)
N4 Pd1 Br1 91.87(17)
Br2 Pd1 Br1 177.09(4)
C4A Pd1A N4A 176.7(3)
C4A Pd1A Br2A 86.9(2)
N4A Pd1A Br2A 91.28(17)
C4A Pd1A Br1A 89.9(2)
N4A Pd1A Br1A 91.84(17)
Br2A Pd1A Br1A 176.55(4)
C15 Pd2 N8 176.4(3)
C15 Pd2 Br4 90.3(2)
N8 Pd2 Br4 88.96(18)
C15 Pd2 Br3 88.2(2)
N8 Pd2 Br3 92.34(18)
Br4 Pd2 Br3 176.16(3)
C15A Pd2A N8A 178.2(3)
C15A Pd2A Br3A 86.6(2)
N8A Pd2A Br3A 91.63(18)
C15A Pd2A Br4A 92.0(2)
N8A Pd2A Br4A 89.75(18)
Br3A Pd2A Br4A 175.99(3)
C4 N1 N2 112.1(6)
C4 N1 C3 131.4(7)
N2 N1 C3 116.4(6)
C4A N1A N2A 112.6(6)
C4A N1A C3A 127.8(7)
N2A N1A C3A 119.4(7)
C10 N2 N1 104.2(6)
C10A N2A N1A 103.8(6)
C4 N3 C10 109.0(7)
C4 N3 C11 127.3(6)
C10 N3 C11 123.5(6)
C4A N3A C10A 108.5(6)
C4A N3A C11A 126.6(6)
C10A N3A C11A 124.9(6)
C9 N4 C5 118.9(7)
C9 N4 Pd1 121.4(5)
C5 N4 Pd1 119.4(6)
C9A N4A C5A 118.0(7)
C9A N4A Pd1A 122.3(5)
C5A N4A Pd1A 119.6(6)
C15 N5 C14 108.5(5)
C15 N5 C13 125.5(6)
C14 N5 C13 126.1(6)
C15A N5A C14A 108.8(5)
C15A N5A C13A 124.8(6)
C14A N5A C13A 126.4(6)
C14 N6 N7 103.0(5)
C14A N6A N7A 103.0(5)
C15 N7 N6 114.4(6)
C15 N7 C21 126.0(6)
N6 N7 C21 119.6(5)
C15A N7A N6A 113.3(6)
C15A N7A C21A 127.7(6)
N6A N7A C21A 118.8(5)
C16 N8 C20 117.3(7)
C16 N8 Pd2 123.4(5)
C20 N8 Pd2 119.2(5)
C16A N8A C20A 116.9(7)
C16A N8A Pd2A 121.8(5)
C20A N8A Pd2A 121.1(5)
C3 C1 H1A 109.5
C3 C1 H1B 109.5
H1A C1 H1B 109.5
C3 C1 H1C 109.5
H1A C1 H1C 109.5
H1B C1 H1C 109.5
C3A C1A H1AA 109.5
C3A C1A H1AB 109.5
H1AA C1A H1AB 109.5
C3A C1A H1AC 109.5
H1AA C1A H1AC 109.5
H1AB C1A H1AC 109.5
C3 C2 H2A 109.5
C3 C2 H2B 109.5
H2A C2 H2B 109.5
C3 C2 H2C 109.5
H2A C2 H2C 109.5
H2B C2 H2C 109.5
C3A C2A H2AA 109.5
C3A C2A H2AB 109.5
H2AA C2A H2AB 109.5
C3A C2A H2AC 109.5
H2AA C2A H2AC 109.5
H2AB C2A H2AC 109.5
N1 C3 C1 113.6(7)
N1 C3 C2 106.8(7)
C1 C3 C2 113.7(7)
N1 C3 H3A 107.5
C1 C3 H3A 107.5
C2 C3 H3A 107.5
N1A C3A C2A 108.4(7)
N1A C3A C1A 111.4(6)
C2A C3A C1A 115.5(8)
N1A C3A H3AA 107.1
C2A C3A H3AA 107.1
C1A C3A H3AA 107.1
N3 C4 N1 104.6(6)
N3 C4 Pd1 125.6(6)
N1 C4 Pd1 129.6(6)
N1A C4A N3A 104.6(6)
N1A C4A Pd1A 123.8(6)
N3A C4A Pd1A 131.0(6)
N4 C5 C6 120.9(8)
N4 C5 H5A 119.6
C6 C5 H5A 119.6
N4A C5A C6A 121.7(8)
N4A C5A H5AA 119.2
C6A C5A H5AA 119.2
C7 C6 C5 120.3(8)
C7 C6 H6A 119.9
C5 C6 H6A 119.9
C7A C6A C5A 120.5(8)
C7A C6A H6AA 119.8
C5A C6A H6AA 119.8
C6 C7 C8 118.3(9)
C6 C7 H7A 120.9
C8 C7 H7A 120.9
C6A C7A C8A 117.7(8)
C6A C7A H7AA 121.2
C8A C7A H7AA 121.2
C7 C8 C9 120.0(10)
C7 C8 H8A 120.0
C9 C8 H8A 120.0
C7A C8A C9A 118.5(9)
C7A C8A H8AA 120.7
C9A C8A H8AA 120.7
N4 C9 C8 121.7(9)
N4 C9 H9A 119.2
C8 C9 H9A 119.2
N4A C9A C8A 123.6(8)
N4A C9A H9AA 118.2
C8A C9A H9AA 118.2
N2 C10 N3 110.1(7)
N2 C10 H10A 125.0
N3 C10 H10A 125.0
N2A C10A N3A 110.5(7)
N2A C10A H10B 124.8
N3A C10A H10B 124.8
N3 C11 C12 113.4(6)
N3 C11 H11A 108.9
C12 C11 H11A 108.9
N3 C11 H11B 108.9
C12 C11 H11B 108.9
H11A C11 H11B 107.7
N3A C11A C12A 111.9(6)
N3A C11A H11C 109.2
C12A C11A H11C 109.2
N3A C11A H11D 109.2
C12A C11A H11D 109.2
H11C C11A H11D 107.9
C11 C12 C13 112.1(6)
C11 C12 H12A 109.2
C13 C12 H12A 109.2
C11 C12 H12B 109.2
C13 C12 H12B 109.2
H12A C12 H12B 107.9
C11A C12A C13A 111.5(6)
C11A C12A H12C 109.3
C13A C12A H12C 109.3
C11A C12A H12D 109.3
C13A C12A H12D 109.3
H12C C12A H12D 108.0
N5 C13 C12 112.7(6)
N5 C13 H13A 109.0
C12 C13 H13A 109.0
N5 C13 H13B 109.0
C12 C13 H13B 109.0
H13A C13 H13B 107.8
N5A C13A C12A 112.9(6)
N5A C13A H13C 109.0
C12A C13A H13C 109.0
N5A C13A H13D 109.0
C12A C13A H13D 109.0
H13C C13A H13D 107.8
N6 C14 N5 111.6(7)
N6 C14 H14A 124.2
N5 C14 H14A 124.2
N6A C14A N5A 111.6(7)
N6A C14A H14B 124.2
N5A C14A H14B 124.2
N7 C15 N5 102.5(6)
N7 C15 Pd2 125.9(5)
N5 C15 Pd2 131.6(5)
N7A C15A N5A 103.2(6)
N7A C15A Pd2A 126.5(5)
N5A C15A Pd2A 130.2(5)
N8 C16 C17 123.4(7)
N8 C16 H16A 118.3
C17 C16 H16A 118.3
N8A C16A C17A 123.7(7)
N8A C16A H16B 118.1
C17A C16A H16B 118.1
C18 C17 C16 118.9(7)
C18 C17 H17A 120.5
C16 C17 H17A 120.5
C18A C17A C16A 119.0(7)
C18A C17A H17B 120.5
C16A C17A H17B 120.5
C17 C18 C19 119.2(8)
C17 C18 H18A 120.4
C19 C18 H18A 120.4
C17A C18A C19A 119.7(8)
C17A C18A H18B 120.1
C19A C18A H18B 120.1
C20 C19 C18 117.3(8)
C20 C19 H19A 121.3
C18 C19 H19A 121.3
C20A C19A C18A 116.2(8)
C20A C19A H19B 121.9
C18A C19A H19B 121.9
N8 C20 C19 123.8(7)
N8 C20 H20A 118.1
C19 C20 H20A 118.1
N8A C20A C19A 124.4(7)
N8A C20A H20B 117.8
C19A C20A H20B 117.8
N7 C21 C22 111.4(6)
N7 C21 C23 106.7(6)
C22 C21 C23 113.7(6)
N7 C21 H21A 108.3
C22 C21 H21A 108.3
C23 C21 H21A 108.3
N7A C21A C22A 111.0(6)
N7A C21A C23A 108.8(6)
C22A C21A C23A 112.5(6)
N7A C21A H21B 108.1
C22A C21A H21B 108.1
C23A C21A H21B 108.1
C21 C22 H22A 109.5
C21 C22 H22B 109.5
H22A C22 H22B 109.5
C21 C22 H22C 109.5
H22A C22 H22C 109.5
H22B C22 H22C 109.5
C21A C22A H22D 109.5
C21A C22A H22E 109.5
H22D C22A H22E 109.5
C21A C22A H22F 109.5
H22D C22A H22F 109.5
H22E C22A H22F 109.5
C21 C23 H23A 109.5
C21 C23 H23B 109.5
H23A C23 H23B 109.5
C21 C23 H23C 109.5
H23A C23 H23C 109.5
H23B C23 H23C 109.5
C21A C23A H23D 109.5
C21A C23A H23E 109.5
H23D C23A H23E 109.5
C21A C23A H23F 109.5
H23D C23A H23F 109.5
H23E C23A H23F 109.5

loop_
_geom_bond_atom_site_label_1
_geom_bond_atom_site_label_2
_geom_bond_distance
Pd1 C4 1.972(7)
Pd1 N4 2.090(6)
Pd1 Br2 2.4335(9)
Pd1 Br1 2.4376(10)
Pd1A C4A 1.972(7)
Pd1A N4A 2.091(6)
Pd1A Br2A 2.4255(9)
Pd1A Br1A 2.4263(10)
Pd2 C15 1.956(7)
Pd2 N8 2.070(6)
Pd2 Br4 2.4285(11)
Pd2 Br3 2.4412(11)
Pd2A C15A 1.958(7)
Pd2A N8A 2.063(6)
Pd2A Br3A 2.4312(11)
Pd2A Br4A 2.4326(11)
N1 C4 1.340(9)
N1 N2 1.385(8)
N1 C3 1.494(10)
N1A C4A 1.339(9)
N1A N2A 1.382(8)
N1A C3A 1.460(10)
N2 C10 1.306(10)
N2A C10A 1.308(10)
N3 C4 1.339(9)
N3 C10 1.376(9)
N3 C11 1.468(9)
N3A C4A 1.341(9)
N3A C10A 1.379(9)
N3A C11A 1.449(9)
N4 C9 1.341(11)
N4 C5 1.347(9)
N4A C9A 1.333(10)
N4A C5A 1.343(9)
N5 C15 1.342(9)
N5 C14 1.377(8)
N5 C13 1.482(8)
N5A C15A 1.334(9)
N5A C14A 1.364(8)
N5A C13A 1.486(8)
N6 C14 1.263(8)
N6 N7 1.374(8)
N6A C14A 1.268(8)
N6A N7A 1.383(8)
N7 C15 1.324(8)
N7 C21 1.514(9)
N7A C15A 1.326(8)
N7A C21A 1.503(9)
N8 C16 1.336(9)
N8 C20 1.344(9)
N8A C16A 1.327(8)
N8A C20A 1.342(9)
C1 C3 1.526(10)
C1 H1A 0.9800
C1 H1B 0.9800
C1 H1C 0.9800
C1A C3A 1.547(11)
C1A H1AA 0.9800
C1A H1AB 0.9800
C1A H1AC 0.9800
C2 C3 1.553(12)
C2 H2A 0.9800
C2 H2B 0.9800
C2 H2C 0.9800
C2A C3A 1.530(12)
C2A H2AA 0.9800
C2A H2AB 0.9800
C2A H2AC 0.9800
C3 H3A 1.0000
C3A H3AA 1.0000
C5 C6 1.410(10)
C5 H5A 0.9500
C5A C6A 1.403(10)
C5A H5AA 0.9500
C6 C7 1.362(12)
C6 H6A 0.9500
C6A C7A 1.382(11)
C6A H6AA 0.9500
C7 C8 1.376(12)
C7 H7A 0.9500
C7A C8A 1.393(12)
C7A H7AA 0.9500
C8 C9 1.395(12)
C8 H8A 0.9500
C8A C9A 1.404(11)
C8A H8AA 0.9500
C9 H9A 0.9500
C9A H9AA 0.9500
C10 H10A 0.9500
C10A H10B 0.9500
C11 C12 1.504(9)
C11 H11A 0.9900
C11 H11B 0.9900
C11A C12A 1.517(9)
C11A H11C 0.9900
C11A H11D 0.9900
C12 C13 1.544(10)
C12 H12A 0.9900
C12 H12B 0.9900
C12A C13A 1.550(10)
C12A H12C 0.9900
C12A H12D 0.9900
C13 H13A 0.9900
C13 H13B 0.9900
C13A H13C 0.9900
C13A H13D 0.9900
C14 H14A 0.9500
C14A H14B 0.9500
C16 C17 1.385(11)
C16 H16A 0.9500
C16A C17A 1.376(10)
C16A H16B 0.9500
C17 C18 1.369(11)
C17 H17A 0.9500
C17A C18A 1.354(11)
C17A H17B 0.9500
C18 C19 1.412(10)
C18 H18A 0.9500
C18A C19A 1.415(10)
C18A H18B 0.9500
C19 C20 1.385(11)
C19 H19A 0.9500
C19A C20A 1.382(11)
C19A H19B 0.9500
C20 H20A 0.9500
C20A H20B 0.9500
C21 C22 1.516(10)
C21 C23 1.541(11)
C21 H21A 1.0000
C21A C22A 1.521(10)
C21A C23A 1.523(10)
C21A H21B 1.0000
C22 H22A 0.9800
C22 H22B 0.9800
C22 H22C 0.9800
C22A H22D 0.9800
C22A H22E 0.9800
C22A H22F 0.9800
C23 H23A 0.9800
C23 H23B 0.9800
C23 H23C 0.9800
C23A H23D 0.9800
C23A H23E 0.9800
C23A H23F 0.9800

loop_
_geom_torsion_atom_site_label_1
_geom_torsion_atom_site_label_2
_geom_torsion_atom_site_label_3
_geom_torsion_atom_site_label_4
_geom_torsion
C4 N1 N2 C10 -1.3(8)
C3 N1 N2 C10 -177.8(6)
C4A N1A N2A C10A -2.0(8)
C3A N1A N2A C10A -176.7(7)
Br2 Pd1 N4 C9 -50.7(6)
Br1 Pd1 N4 C9 128.9(6)
Br2 Pd1 N4 C5 122.9(5)
Br1 Pd1 N4 C5 -57.5(6)
Br2A Pd1A N4A C9A -50.2(6)
Br1A Pd1A N4A C9A 131.3(6)
Br2A Pd1A N4A C5A 124.9(5)
Br1A Pd1A N4A C5A -53.6(5)
C14 N6 N7 C15 0.6(9)
C14 N6 N7 C21 179.8(7)
C14A N6A N7A C15A 0.3(9)
C14A N6A N7A C21A -175.0(6)
Br4 Pd2 N8 C16 -72.7(6)
Br3 Pd2 N8 C16 110.9(6)
Br4 Pd2 N8 C20 106.5(6)
Br3 Pd2 N8 C20 -69.9(6)
Br3A Pd2A N8A C16A 104.1(6)
Br4A Pd2A N8A C16A -79.7(6)
Br3A Pd2A N8A C20A -71.1(6)
Br4A Pd2A N8A C20A 105.1(6)
C4 N1 C3 C1 30.5(11)
N2 N1 C3 C1 -153.8(6)
C4 N1 C3 C2 -95.7(10)
N2 N1 C3 C2 80.0(8)
C4A N1A C3A C2A -102.4(10)
N2A N1A C3A C2A 71.4(8)
C4A N1A C3A C1A 129.5(8)
N2A N1A C3A C1A -56.7(10)
C10 N3 C4 N1 -1.3(8)
C11 N3 C4 N1 173.9(6)
C10 N3 C4 Pd1 -176.1(5)
C11 N3 C4 Pd1 -0.9(11)
N2 N1 C4 N3 1.7(8)
C3 N1 C4 N3 177.4(7)
N2 N1 C4 Pd1 176.2(5)
C3 N1 C4 Pd1 -8.1(13)
Br2 Pd1 C4 N3 79.8(6)
Br1 Pd1 C4 N3 -99.8(6)
Br2 Pd1 C4 N1 -93.7(7)
Br1 Pd1 C4 N1 86.7(7)
N2A N1A C4A N3A 2.5(8)
C3A N1A C4A N3A 176.7(7)
N2A N1A C4A Pd1A 174.6(5)
C3A N1A C4A Pd1A -11.1(11)
C10A N3A C4A N1A -2.1(8)
C11A N3A C4A N1A 178.4(6)
C10A N3A C4A Pd1A -173.4(5)
C11A N3A C4A Pd1A 7.1(11)
Br2A Pd1A C4A N1A -90.4(6)
Br1A Pd1A C4A N1A 88.3(6)
Br2A Pd1A C4A N3A 79.5(7)
Br1A Pd1A C4A N3A -101.9(7)
C9 N4 C5 C6 1.4(11)
Pd1 N4 C5 C6 -172.4(5)
C9A N4A C5A C6A 2.6(10)
Pd1A N4A C5A C6A -172.7(5)
N4 C5 C6 C7 -0.6(12)
N4A C5A C6A C7A -2.2(11)
C5 C6 C7 C8 -1.4(12)
C5A C6A C7A C8A 0.4(11)
C6 C7 C8 C9 2.6(13)
C6A C7A C8A C9A 0.8(12)
C5 N4 C9 C8 -0.2(12)
Pd1 N4 C9 C8 173.5(6)
C7 C8 C9 N4 -1.9(13)
C5A N4A C9A C8A -1.3(11)
Pd1A N4A C9A C8A 173.8(6)
C7A C8A C9A N4A -0.4(12)
N1 N2 C10 N3 0.4(8)
C4 N3 C10 N2 0.6(9)
C11 N3 C10 N2 -174.9(6)
N1A N2A C10A N3A 0.6(8)
C4A N3A C10A N2A 0.9(9)
C11A N3A C10A N2A -179.5(6)
C4 N3 C11 C12 64.0(10)
C10 N3 C11 C12 -121.4(7)
C4A N3A C11A C12A 63.4(9)
C10A N3A C11A C12A -116.0(7)
N3 C11 C12 C13 62.3(8)
N3A C11A C12A C13A 57.9(8)
C15 N5 C13 C12 -94.6(9)
C14 N5 C13 C12 84.4(9)
C11 C12 C13 N5 175.9(6)
C15A N5A C13A C12A -89.4(9)
C14A N5A C13A C12A 92.6(9)
C11A C12A C13A N5A 179.1(6)
N7 N6 C14 N5 -1.0(8)
C15 N5 C14 N6 1.1(9)
C13 N5 C14 N6 -178.0(7)
N7A N6A C14A N5A -0.7(8)
C15A N5A C14A N6A 1.0(9)
C13A N5A C14A N6A 179.2(7)
N6 N7 C15 N5 0.1(9)
C21 N7 C15 N5 -179.1(7)
N6 N7 C15 Pd2 178.5(5)
C21 N7 C15 Pd2 -0.6(11)
C14 N5 C15 N7 -0.7(8)
C13 N5 C15 N7 178.5(7)
C14 N5 C15 Pd2 -179.0(6)
C13 N5 C15 Pd2 0.1(12)
Br4 Pd2 C15 N7 -99.6(7)
Br3 Pd2 C15 N7 76.9(7)
Br4 Pd2 C15 N5 78.4(7)
Br3 Pd2 C15 N5 -105.1(7)
N6A N7A C15A N5A 0.3(9)
C21A N7A C15A N5A 175.0(7)
N6A N7A C15A Pd2A -177.2(5)
C21A N7A C15A Pd2A -2.5(11)
C14A N5A C15A N7A -0.7(8)
C13A N5A C15A N7A -179.0(6)
C14A N5A C15A Pd2A 176.7(6)
C13A N5A C15A Pd2A -1.6(11)
Br3A Pd2A C15A N7A 78.4(7)
Br4A Pd2A C15A N7A -97.8(7)
Br3A Pd2A C15A N5A -98.4(7)
Br4A Pd2A C15A N5A 85.4(7)
C20 N8 C16 C17 -1.9(12)
Pd2 N8 C16 C17 177.3(6)
C20A N8A C16A C17A 0.4(12)
Pd2A N8A C16A C17A -175.0(7)
N8 C16 C17 C18 0.5(14)
N8A C16A C17A C18A -1.3(14)
C16 C17 C18 C19 0.5(13)
C16A C17A C18A C19A 1.4(14)
C17 C18 C19 C20 0.0(13)
C17A C18A C19A C20A -0.7(13)
C16 N8 C20 C19 2.4(12)
Pd2 N8 C20 C19 -176.8(7)
C18 C19 C20 N8 -1.5(13)
C16A N8A C20A C19A 0.4(13)
Pd2A N8A C20A C19A 175.8(7)
C18A C19A C20A N8A -0.2(13)
C15 N7 C21 C22 -148.0(8)
N6 N7 C21 C22 32.9(9)
C15 N7 C21 C23 87.3(9)
N6 N7 C21 C23 -91.8(8)
C15A N7A C21A C22A -117.2(8)
N6A N7A C21A C22A 57.3(8)
C15A N7A C21A C23A 118.4(8)
N6A N7A C21A C23A -67.1(9)
